data_9008446
loop_
_publ_author_name
'Redhammer, G. J.'
'Roth, G.'

_publ_section_title
;
 Structural variation and crystal chemistry of LiMe3+Si2O6 clinopyroxenes
 Me3+ = Al, Ga, Cr, V, Fe, Sc, and In
 Sample: ScFe75
;
_journal_name_full 'Zeitschrift fur Kristallographie'
_journal_page_first 278
_journal_page_last 294
_journal_paper_doi 10.1524/zkri.219.5.278.32748
_journal_volume 219
_journal_year 2004
_chemical_formula_structural LiFe.82Sc.18Si2O6
_chemical_formula_sum 'Fe0.826 Li O6 Sc0.177 Si2'
_space_group_IT_number 15
_symmetry_space_group_name_Hall '-C 2yc'
_symmetry_space_group_name_H-M 'C 1 2/c 1'
_cell_angle_alpha 90
_cell_angle_beta 110.20
_cell_angle_gamma 90
_cell_length_a 9.686
_cell_length_b 8.718
_cell_length_c 5.308
_cell_volume 420.652
_cell_formula_units_Z 4
_database_code_amcsd 0011115
_exptl_crystal_density_diffrn 3.366
_cod_original_formula_sum 'Li Fe.826 Sc.177 Si2 O6'
_cod_database_code 9008446
_amcsd_formula_title LiFe.82Sc.18Si2O6

loop_
_space_group_symop_operation_xyz
x,y,z
1/2+x,1/2+y,z
x,-y,1/2+z
1/2+x,1/2-y,1/2+z
-x,y,1/2-z
1/2-x,1/2+y,1/2-z
-x,-y,-z
1/2-x,1/2-y,-z

loop_
_atom_site_label
_atom_site_fract_x
_atom_site_fract_y
_atom_site_fract_z
_atom_site_occupancy
_atom_site_U_iso_or_equiv
Li 0.00000 0.26010 0.25000 1.00000 0.01810
Fe 0.00000 0.89785 0.25000 0.82600 0.00400
Sc 0.00000 0.89785 0.25000 0.17700 0.00400
Si 0.29663 0.08916 0.26702 1.00000 0.00440
O1 0.11660 0.08460 0.15050 1.00000 0.00590
O2 0.36710 0.25720 0.32810 1.00000 0.00970
O3 0.35560 -0.00020 0.05490 1.00000 0.01050

loop_
_cod_related_entry_id
_cod_related_entry_database
_cod_related_entry_code
1 AMCSD 0011115
